data_2300560
loop_
_publ_author_name
'Krause, Lennard'
'Herbst-Irmer, Regine'
'Stalke, Dietmar'

_publ_section_title
;
 An empirical correction for the influence of low-energy contamination
;
_journal_coeditor_code KS5494
_journal_issue 6
_journal_name_full 'Journal of Applied Crystallography'
_journal_page_first 1907
_journal_page_last 1913
_journal_paper_doi 10.1107/S1600576715020440
_journal_volume 48
_journal_year 2015
_chemical_formula_moiety 'C28 H18 N2'
_chemical_formula_sum 'C28 H18 N2'
_chemical_formula_weight 382.44
_space_group_crystal_system monoclinic
_space_group_IT_number 15
_space_group_name_Hall '-C 2yc'
_space_group_name_H-M_alt 'C 1 2/c 1'
_symmetry_space_group_name_Hall '-C 2yc'
_symmetry_space_group_name_H-M 'C 1 2/c 1'
_atom_sites_solution_hydrogens geom
_audit_creation_method SHELXL-2014/7
_cell_angle_alpha 90
_cell_angle_beta 118.836(2)
_cell_angle_gamma 90
_cell_formula_units_Z 4
_cell_length_a 13.5537(16)
_cell_length_b 12.2132(15)
_cell_length_c 12.6619(15)
_cell_measurement_reflns_used 7384
_cell_measurement_temperature 100(2)
_cell_measurement_theta_max 25.5255
_cell_measurement_theta_min 2.3925
_cell_volume 1836.1(4)
_computing_cell_refinement 'SAINT V8.30C'
_computing_data_collection 'APEX2 v2012.2'
_computing_data_reduction 'SAINT V8.30C'
_computing_molecular_graphics 'Mercury CSD 3.3 (Build RC5)'
_computing_publication_material 'Mercury CSD 3.3 (Build RC5)'
_computing_structure_refinement 'SHELXL-2014/7 (Sheldrick, 2014)'
_computing_structure_solution 'SHELXT (G.M.Sheldrick,Acta Cryst.(2015)A71,3-8)'
_diffrn_ambient_temperature 100(2)
_diffrn_measured_fraction_theta_full 1.000
_diffrn_measured_fraction_theta_max 0.991
_diffrn_measurement_device_type 'Bruker Smart APEX II Quazar'
_diffrn_measurement_method 'omega scans'
_diffrn_radiation_type MoK\a
_diffrn_radiation_wavelength 0.71073
_diffrn_reflns_av_R_equivalents 0.0262
_diffrn_reflns_av_unetI/netI 0.0118
_diffrn_reflns_laue_measured_fraction_full 1.000
_diffrn_reflns_laue_measured_fraction_max 0.991
_diffrn_reflns_limit_h_max 16
_diffrn_reflns_limit_h_min -16
_diffrn_reflns_limit_k_max 14
_diffrn_reflns_limit_k_min -14
_diffrn_reflns_limit_l_max 15
_diffrn_reflns_limit_l_min -15
_diffrn_reflns_number 14259
_diffrn_reflns_point_group_measured_fraction_full 1.000
_diffrn_reflns_point_group_measured_fraction_max 0.991
_diffrn_reflns_theta_full 25.242
_diffrn_reflns_theta_max 25.556
_diffrn_reflns_theta_min 2.392
_diffrn_source 'INCOATEC Microsource'
_exptl_absorpt_coefficient_mu 0.081
_exptl_absorpt_correction_T_max 0.7452
_exptl_absorpt_correction_T_min 0.7060
_exptl_absorpt_correction_type multi-scan
_exptl_absorpt_process_details SADABS-2015/1
_exptl_crystal_density_diffrn 1.384
_exptl_crystal_description block
_exptl_crystal_F_000 800
_exptl_crystal_size_max 0.320
_exptl_crystal_size_mid 0.250
_exptl_crystal_size_min 0.100
_refine_diff_density_max 0.270
_refine_diff_density_min -0.194
_refine_diff_density_rms 0.040
_refine_ls_extinction_method none
_refine_ls_goodness_of_fit_ref 1.097
_refine_ls_hydrogen_treatment constr
_refine_ls_matrix_type full
_refine_ls_number_parameters 136
_refine_ls_number_reflns 1707
_refine_ls_number_restraints 123
_refine_ls_restrained_S_all 1.061
_refine_ls_R_factor_all 0.0428
_refine_ls_R_factor_gt 0.0393
_refine_ls_shift/su_max 0.000
_refine_ls_shift/su_mean 0.000
_refine_ls_structure_factor_coef Fsqd
_refine_ls_weighting_details 'w=1/[\s^2^(Fo^2^)+(0.0515P)^2^+1.5638P] where P=(Fo^2^+2Fc^2^)/3'
_refine_ls_weighting_scheme calc
_refine_ls_wR_factor_gt 0.1070
_refine_ls_wR_factor_ref 0.1105
_reflns_Friedel_coverage 0.000
_reflns_number_gt 1549
_reflns_number_total 1707
_reflns_threshold_expression 'I > 2\s(I)'
_cod_data_source_file ks5494sup1.cif
_cod_data_source_block 1_filter
_cod_database_code 2300560
_shelx_shelxl_version_number 2014/7
_shelx_space_group_comment
;
The symmetry employed for this shelxl refinement is uniquely defined
by the following loop, which should always be used as a source of
symmetry information in preference to the above space-group names.
They are only intended as comments.
;
_shelx_estimated_absorpt_t_min 0.975
_shelx_estimated_absorpt_t_max 0.992

loop_
_space_group_symop_operation_xyz
'x, y, z'
'-x, y, -z+1/2'
'x+1/2, y+1/2, z'
'-x+1/2, y+1/2, -z+1/2'
'-x, -y, -z'
'x, -y, z-1/2'
'-x+1/2, -y+1/2, -z'
'x+1/2, -y+1/2, z-1/2'

loop_
_atom_site_label
_atom_site_type_symbol
_atom_site_fract_x
_atom_site_fract_y
_atom_site_fract_z
_atom_site_U_iso_or_equiv
_atom_site_adp_type
_atom_site_occupancy
_atom_site_site_symmetry_order
_atom_site_calc_flag
_atom_site_refinement_flags_posn
_atom_site_refinement_flags_adp
N1 N 0.89769(9) 0.62822(9) 0.48827(10) 0.0233(3) Uani 1 1 d . U
C1 C 0.83933(11) 0.55148(11) 0.51141(11) 0.0219(3) Uani 1 1 d . U
C2 C 0.90133(12) 0.46548(11) 0.59291(12) 0.0267(3) Uani 1 1 d . U
H2 H 0.9813 0.4654 0.6307 0.032 Uiso 1 1 calc R U
C4 C 0.72732(13) 0.38276(11) 0.56223(12) 0.0291(3) Uani 1 1 d . U
H4 H 0.6904 0.3255 0.5804 0.035 Uiso 1 1 calc R U
C3 C 0.84708(12) 0.38361(12) 0.61691(12) 0.0297(3) Uani 1 1 d . U
H3 H 0.8894 0.3265 0.6706 0.036 Uiso 1 1 calc R U
C5 C 0.66557(12) 0.46325(11) 0.48434(12) 0.0258(3) Uani 1 1 d . U
H5 H 0.5858 0.4615 0.4486 0.031 Uiso 1 1 calc R U
C6 C 0.71858(11) 0.55046(11) 0.45529(11) 0.0217(3) Uani 1 1 d . U
C7 C 0.65796(11) 0.63307(10) 0.37061(11) 0.0214(3) Uani 1 1 d . U
C8 C 0.71815(11) 0.71360(10) 0.34543(11) 0.0215(3) Uani 1 1 d . U
C9 C 0.66659(11) 0.80344(11) 0.26419(12) 0.0243(3) Uani 1 1 d . U
H9 H 0.5870 0.8110 0.2244 0.029 Uiso 1 1 calc R U
C10 C 0.72948(12) 0.87779(11) 0.24314(12) 0.0271(3) Uani 1 1 d . U
H10 H 0.6936 0.9367 0.1890 0.033 Uiso 1 1 calc R U
C11 C 0.84939(12) 0.86781(11) 0.30200(12) 0.0272(3) Uani 1 1 d . U
H11 H 0.8925 0.9190 0.2848 0.033 Uiso 1 1 calc R U
C12 C 0.90194(12) 0.78632(11) 0.38186(12) 0.0261(3) Uani 1 1 d . U
H12 H 0.9818 0.7820 0.4217 0.031 Uiso 1 1 calc R U
C13 C 0.83922(11) 0.70664(10) 0.40729(11) 0.0217(3) Uani 1 1 d . U
C14 C 0.53290(11) 0.63330(10) 0.30971(12) 0.0233(3) Uani 1 1 d . U
H14 H 0.4976 0.6335 0.3588 0.028 Uiso 1 1 calc R U

loop_
_atom_site_aniso_label
_atom_site_aniso_U_11
_atom_site_aniso_U_22
_atom_site_aniso_U_33
_atom_site_aniso_U_23
_atom_site_aniso_U_13
_atom_site_aniso_U_12
N1 0.0230(6) 0.0251(6) 0.0206(6) -0.0020(4) 0.0095(5) 0.0002(4)
C1 0.0247(7) 0.0231(7) 0.0170(6) -0.0038(5) 0.0092(5) 0.0003(5)
C2 0.0266(7) 0.0293(7) 0.0213(6) 0.0000(5) 0.0093(6) 0.0041(6)
C4 0.0372(8) 0.0242(7) 0.0268(7) 0.0007(6) 0.0160(6) -0.0042(6)
C3 0.0354(8) 0.0262(7) 0.0234(7) 0.0043(6) 0.0110(6) 0.0059(6)
C5 0.0252(7) 0.0266(7) 0.0236(7) -0.0024(5) 0.0102(6) -0.0029(5)
C6 0.0254(7) 0.0216(7) 0.0184(6) -0.0032(5) 0.0108(5) 0.0000(5)
C7 0.0230(7) 0.0225(7) 0.0173(6) -0.0033(5) 0.0087(5) 0.0000(5)
C8 0.0237(7) 0.0223(7) 0.0176(6) -0.0033(5) 0.0093(5) 0.0003(5)
C9 0.0247(7) 0.0247(7) 0.0216(6) -0.0007(5) 0.0095(5) 0.0011(5)
C10 0.0330(8) 0.0241(7) 0.0234(7) 0.0030(5) 0.0129(6) 0.0009(6)
C11 0.0303(7) 0.0269(7) 0.0278(7) -0.0018(6) 0.0168(6) -0.0063(6)
C12 0.0239(7) 0.0294(7) 0.0257(7) -0.0047(5) 0.0125(6) -0.0043(5)
C13 0.0248(7) 0.0217(6) 0.0186(6) -0.0042(5) 0.0104(5) 0.0000(5)
C14 0.0228(7) 0.0218(7) 0.0251(6) 0.0004(5) 0.0114(5) -0.0001(5)

loop_
_atom_type_symbol
_atom_type_description
_atom_type_scat_dispersion_real
_atom_type_scat_dispersion_imag
_atom_type_scat_source
C C 0.0033 0.0016 'International Tables Vol C Tables 4.2.6.8 and 6.1.1.4'
H H 0.0000 0.0000 'International Tables Vol C Tables 4.2.6.8 and 6.1.1.4'
N N 0.0061 0.0033 'International Tables Vol C Tables 4.2.6.8 and 6.1.1.4'

loop_
_geom_angle_atom_site_label_1
_geom_angle_atom_site_label_2
_geom_angle_atom_site_label_3
_geom_angle
_geom_angle_site_symmetry_1
C13 N1 C1 117.97(11) .
N1 C1 C2 117.81(12) .
N1 C1 C6 123.18(12) .
C2 C1 C6 118.98(12) .
C3 C2 C1 120.63(13) .
C3 C2 H2 119.7 .
C1 C2 H2 119.7 .
C5 C4 C3 120.42(13) .
C5 C4 H4 119.8 .
C3 C4 H4 119.8 .
C2 C3 C4 120.59(13) .
C2 C3 H3 119.7 .
C4 C3 H3 119.7 .
C4 C5 C6 121.10(13) .
C4 C5 H5 119.4 .
C6 C5 H5 119.4 .
C7 C6 C5 123.21(12) .
C7 C6 C1 118.46(12) .
C5 C6 C1 118.28(12) .
C8 C7 C6 118.84(12) .
C8 C7 C14 121.43(11) .
C6 C7 C14 119.74(12) .
C7 C8 C9 124.14(12) .
C7 C8 C13 117.91(12) .
C9 C8 C13 117.94(12) .
C10 C9 C8 121.19(13) .
C10 C9 H9 119.4 .
C8 C9 H9 119.4 .
C9 C10 C11 120.30(13) .
C9 C10 H10 119.9 .
C11 C10 H10 119.9 .
C12 C11 C10 120.62(13) .
C12 C11 H11 119.7 .
C10 C11 H11 119.7 .
C11 C12 C13 120.98(13) .
C11 C12 H12 119.5 .
C13 C12 H12 119.5 .
N1 C13 C12 117.45(12) .
N1 C13 C8 123.64(12) .
C12 C13 C8 118.91(12) .
C14 C14 C7 124.05(16) 2_655
C14 C14 H14 118.0 2_655
C7 C14 H14 118.0 .

loop_
_geom_bond_atom_site_label_1
_geom_bond_atom_site_label_2
_geom_bond_distance
_geom_bond_site_symmetry_2
N1 C13 1.3464(17) .
N1 C1 1.3467(17) .
C1 C2 1.4275(19) .
C1 C6 1.4359(18) .
C2 C3 1.359(2) .
C2 H2 0.9500 .
C4 C5 1.358(2) .
C4 C3 1.425(2) .
C4 H4 0.9500 .
C3 H3 0.9500 .
C5 C6 1.4286(19) .
C5 H5 0.9500 .
C6 C7 1.4117(18) .
C7 C8 1.4090(18) .
C7 C14 1.4855(18) .
C8 C9 1.4343(19) .
C8 C13 1.4400(18) .
C9 C10 1.3569(19) .
C9 H9 0.9500 .
C10 C11 1.430(2) .
C10 H10 0.9500 .
C11 C12 1.351(2) .
C11 H11 0.9500 .
C12 C13 1.4273(19) .
C12 H12 0.9500 .
C14 C14 1.334(3) 2_655
C14 H14 0.9500 .

_cod_database_fobs_code 2300560
